data_7113047
loop_
_publ_author_name
'Tomsa, Adrian-Raul'
'Mart\'inez-Lillo, Jos\'e'
'Li, Yanling'
'Chamoreau, Lise-Marie'
'Boubekeur, Kamal'
'Farias, Fernanda'
'Novak, Miguel A.'
'Cremades, Eduard'
'Ruiz, Eliseo'
'Proust, Anna'
'Verdaguer, Michel'
'Gouzerh, Pierre'

_publ_section_title
;
 A new family of oxime-based hexanuclear manganese(III) single molecule
 magnets with high anisotropy energy barriers.
;
_journal_issue 28
_journal_name_full 'Chemical communications (Cambridge, England)'
_journal_page_first 5106
_journal_page_last 5108
_journal_paper_doi 10.1039/c0cc00485e
_journal_volume 46
_journal_year 2010
_chemical_formula_moiety 'C64 H74 Mn6 N12 O24, 8(C2 H6 O)'
_chemical_formula_sum 'C80 H122 Mn6 N12 O32'
_chemical_formula_weight 2093.54
_chemical_name_systematic
;
?
;
_space_group_IT_number 2
_symmetry_cell_setting triclinic
_symmetry_space_group_name_Hall '-P 1'
_symmetry_space_group_name_H-M 'P -1'
_atom_sites_solution_hydrogens geom
_atom_sites_solution_primary direct
_atom_sites_solution_secondary difmap
_audit_creation_method SHELXL-97
_cell_angle_alpha 81.632(8)
_cell_angle_beta 69.687(9)
_cell_angle_gamma 65.125(8)
_cell_formula_units_Z 1
_cell_length_a 12.4800(14)
_cell_length_b 14.0040(15)
_cell_length_c 16.3390(16)
_cell_measurement_reflns_used 72
_cell_measurement_temperature 250(2)
_cell_measurement_theta_max 22.17
_cell_measurement_theta_min 3.36
_cell_volume 2429.5(5)
_computing_cell_refinement 'DIRAX/LSQ (Duisenberg & Schreurs, 1989-2000)'
_computing_data_collection 'COLLECT (Nonius BV, 1997-2000)'
_computing_data_reduction 'EvalCCD (Duisenberg & Schreurs 1990-2000)'
_computing_molecular_graphics 'DIAMOND (Brandenburg, 1999)'
_computing_publication_material 'SHELXL-97 (Sheldrick, 1997)'
_computing_structure_refinement 'SHELXL-97 (Sheldrick, 1997)'
_computing_structure_solution 'SHELXS-97 (Sheldrick, 1990)'
_diffrn_ambient_temperature 250(2)
_diffrn_detector_area_resol_mean 9
_diffrn_measured_fraction_theta_full 0.994
_diffrn_measured_fraction_theta_max 0.994
_diffrn_measurement_device '95mm CCD camera on \k-goniostat'
_diffrn_measurement_device_type KappaCCD
_diffrn_measurement_method CCD
_diffrn_radiation_monochromator 'horizonally mounted graphite crystal'
_diffrn_radiation_source 'fine-focus sealed tube'
_diffrn_radiation_type MoK\a
_diffrn_radiation_wavelength 0.71073
_diffrn_reflns_av_R_equivalents 0.0464
_diffrn_reflns_av_sigmaI/netI 0.0644
_diffrn_reflns_limit_h_max 17
_diffrn_reflns_limit_h_min -16
_diffrn_reflns_limit_k_max 19
_diffrn_reflns_limit_k_min -19
_diffrn_reflns_limit_l_max 22
_diffrn_reflns_limit_l_min -22
_diffrn_reflns_number 45608
_diffrn_reflns_theta_full 30.00
_diffrn_reflns_theta_max 30.00
_diffrn_reflns_theta_min 2.73
_diffrn_standards_decay_% 0
_diffrn_standards_number 0
_exptl_absorpt_coefficient_mu 0.839
_exptl_absorpt_correction_T_max 0.8892
_exptl_absorpt_correction_T_min 0.7651
_exptl_absorpt_correction_type multi-scan
_exptl_absorpt_process_details
;
R.H. Blessing, Acta Cryst. (1995), A51, 33-38
;
_exptl_crystal_colour black
_exptl_crystal_density_diffrn 1.431
_exptl_crystal_density_meas ?
_exptl_crystal_density_method 'not measured'
_exptl_crystal_description plate-like
_exptl_crystal_F_000 1092
_exptl_crystal_size_max 0.35
_exptl_crystal_size_mid 0.22
_exptl_crystal_size_min 0.09
_refine_diff_density_max 0.701
_refine_diff_density_min -0.630
_refine_diff_density_rms 0.092
_refine_ls_extinction_method none
_refine_ls_goodness_of_fit_ref 1.014
_refine_ls_hydrogen_treatment mixed
_refine_ls_matrix_type full
_refine_ls_number_parameters 618
_refine_ls_number_reflns 14083
_refine_ls_number_restraints 3
_refine_ls_restrained_S_all 1.018
_refine_ls_R_factor_all 0.1016
_refine_ls_R_factor_gt 0.0553
_refine_ls_shift/su_max 0.000
_refine_ls_shift/su_mean 0.000
_refine_ls_structure_factor_coef Fsqd
_refine_ls_weighting_details 'calc w=1/[\s^2^(Fo^2^)+(0.0736P)^2^+1.7689P] where P=(Fo^2^+2Fc^2^)/3'
_refine_ls_weighting_scheme calc
_refine_ls_wR_factor_gt 0.1162
_refine_ls_wR_factor_ref 0.1264
_reflns_number_gt 7681
_reflns_number_total 14083
_reflns_threshold_expression >2sigma(I)
_cod_data_source_file c0cc00485e.txt
_cod_data_source_block pg8b
_cod_depositor_comments
;
The following automatic conversions were performed:

'_exptl_crystal_density_meas' value 'not measured' was changed to '?'
- the value is perceived as not measured.

Automatic conversion script
Id: cif_fix_values 3008 2015-01-20 13:52:24Z robertas 
;
_cod_database_code 7113047

loop_
_symmetry_equiv_pos_as_xyz
'x, y, z'
'-x, -y, -z'

loop_
_atom_site_label
_atom_site_type_symbol
_atom_site_fract_x
_atom_site_fract_y
_atom_site_fract_z
_atom_site_U_iso_or_equiv
_atom_site_adp_type
_atom_site_occupancy
_atom_site_symmetry_multiplicity
_atom_site_calc_flag
_atom_site_refinement_flags
Mn1 Mn 0.06734(5) 0.87666(4) 0.01850(3) 0.02307(13) Uani 1 1 d .
Mn2 Mn -0.06214(4) 0.99623(4) 0.20862(3) 0.02397(13) Uani 1 1 d .
Mn3 Mn 0.24101(5) 0.87792(4) 0.12887(3) 0.02457(13) Uani 1 1 d .
O1 O 0.0804(2) 0.91117(17) 0.12133(14) 0.0235(5) Uani 1 1 d .
O2 O 0.2158(3) 1.0491(2) 0.07275(15) 0.0361(6) Uani 1 1 d .
H2OA H 0.145(2) 1.0761(10) 0.0688(2) 0.052(15) Uiso 1 1 d R
H2OB H 0.2391(8) 1.0878(14) 0.0964(8) 0.063(15) Uiso 1 1 d R
O3 O 0.0556(2) 0.85121(18) -0.09005(14) 0.0281(5) Uani 1 1 d .
O4 O 0.3215(2) 0.82052(19) 0.01345(15) 0.0294(5) Uani 1 1 d .
O5 O -0.2089(2) 1.08609(19) 0.29135(15) 0.0297(5) Uani 1 1 d .
O6 O -0.1066(2) 0.97489(18) 0.05158(13) 0.0257(5) Uani 1 1 d .
O7 O 0.0356(2) 1.01928(19) 0.26522(15) 0.0304(5) Uani 1 1 d .
O8 O 0.3980(2) 0.8580(2) 0.13603(15) 0.0322(6) Uani 1 1 d .
O9 O 0.0315(2) 0.7371(2) 0.07884(17) 0.0346(6) Uani 1 1 d .
H9O H 0.058(4) 0.716(3) 0.120(3) 0.041 Uiso 1 1 calc .
O10 O -0.0705(3) 0.8522(2) 0.28714(18) 0.0449(7) Uani 1 1 d .
H10O H -0.008(4) 0.799(4) 0.268(3) 0.054 Uiso 1 1 calc .
O11 O 0.2650(3) 0.7208(2) 0.19094(18) 0.0439(7) Uani 1 1 d .
O12 O 0.1150(3) 0.6596(2) 0.22021(19) 0.0442(7) Uani 1 1 d .
N1 N 0.2502(3) 0.7939(2) -0.02165(17) 0.0261(6) Uani 1 1 d .
N2 N 0.4407(3) 0.7036(3) -0.1228(2) 0.0477(10) Uani 1 1 d .
H2AN H 0.4674(10) 0.7158(5) -0.0900(12) 0.044(13) Uiso 1 1 d R
H2BN H 0.4734(12) 0.6841(7) -0.1714(17) 0.050(13) Uiso 1 1 d R
N3 N -0.1654(3) 0.9908(2) 0.14303(17) 0.0240(6) Uani 1 1 d .
N4 N -0.3391(3) 0.9992(3) 0.1157(2) 0.0380(8) Uani 1 1 d .
H4AN H -0.412(3) 1.0144(7) 0.1394(10) 0.10(2) Uiso 1 1 d R
H4BN H -0.3034(16) 1.0077(5) 0.065(2) 0.10(2) Uiso 1 1 d R
N5 N 0.1604(2) 0.9462(2) 0.24546(17) 0.0255(6) Uani 1 1 d .
N6 N 0.1316(3) 0.9782(3) 0.38757(19) 0.0375(8) Uani 1 1 d .
H6AN H 0.1569(8) 0.9616(6) 0.4280(13) 0.034(11) Uiso 1 1 d R
H6BN H 0.055(2) 1.0108(10) 0.3897(2) 0.037(11) Uiso 1 1 d R
C1 C 0.1251(3) 0.7547(3) -0.1285(2) 0.0271(7) Uani 1 1 d .
C2 C 0.0697(4) 0.7117(3) -0.1652(2) 0.0365(9) Uani 1 1 d .
H2 H -0.0130 0.7494 -0.1629 0.044 Uiso 1 1 calc R
C3 C 0.1360(4) 0.6132(3) -0.2055(3) 0.0430(10) Uani 1 1 d .
H3 H 0.0968 0.5845 -0.2278 0.052 Uiso 1 1 calc R
C4 C 0.2601(4) 0.5585(3) -0.2121(3) 0.0456(10) Uani 1 1 d .
H4 H 0.3051 0.4934 -0.2399 0.055 Uiso 1 1 calc R
C5 C 0.3174(4) 0.6004(3) -0.1776(2) 0.0387(9) Uani 1 1 d .
H5 H 0.4012 0.5633 -0.1829 0.046 Uiso 1 1 calc R
C6 C 0.2516(3) 0.6981(3) -0.1345(2) 0.0305(8) Uani 1 1 d .
C7 C 0.3162(3) 0.7350(3) -0.0922(2) 0.0268(7) Uani 1 1 d .
C8 C -0.3203(3) 1.0797(3) 0.3160(2) 0.0251(7) Uani 1 1 d .
C9 C -0.4023(3) 1.1146(3) 0.4004(2) 0.0318(8) Uani 1 1 d .
H9 H -0.3793 1.1439 0.4356 0.038 Uiso 1 1 calc R
C10 C -0.5164(3) 1.1062(3) 0.4324(2) 0.0373(9) Uani 1 1 d .
H10 H -0.5685 1.1294 0.4885 0.045 Uiso 1 1 calc R
C11 C -0.5532(4) 1.0637(3) 0.3813(2) 0.0387(9) Uani 1 1 d .
H11 H -0.6295 1.0577 0.4029 0.046 Uiso 1 1 calc R
C12 C -0.4756(3) 1.0300(3) 0.2977(2) 0.0346(8) Uani 1 1 d .
H12 H -0.5007 1.0009 0.2638 0.042 Uiso 1 1 calc R
C13 C -0.3597(3) 1.0384(3) 0.2624(2) 0.0257(7) Uani 1 1 d .
C14 C -0.2849(3) 1.0090(3) 0.1700(2) 0.0254(7) Uani 1 1 d .
C15 C 0.4287(3) 0.8335(3) 0.2102(2) 0.0275(7) Uani 1 1 d .
C16 C 0.5553(3) 0.7777(3) 0.2024(2) 0.0350(8) Uani 1 1 d .
H16 H 0.6137 0.7611 0.1470 0.042 Uiso 1 1 calc R
C17 C 0.5958(3) 0.7468(3) 0.2740(3) 0.0387(9) Uani 1 1 d .
H17 H 0.6802 0.7093 0.2667 0.046 Uiso 1 1 calc R
C18 C 0.5097(4) 0.7721(3) 0.3578(3) 0.0402(9) Uani 1 1 d .
H18 H 0.5358 0.7500 0.4067 0.048 Uiso 1 1 calc R
C19 C 0.3842(3) 0.8308(3) 0.3670(2) 0.0329(8) Uani 1 1 d .
H19 H 0.3274 0.8490 0.4227 0.040 Uiso 1 1 calc R
C20 C 0.3408(3) 0.8633(3) 0.2951(2) 0.0265(7) Uani 1 1 d .
C21 C 0.2061(3) 0.9299(3) 0.3098(2) 0.0262(7) Uani 1 1 d .
C22 C -0.0834(4) 0.7238(3) 0.0970(3) 0.0518(11) Uani 1 1 d .
H22A H -0.1320 0.7742 0.0627 0.062 Uiso 1 1 calc R
H22B H -0.1313 0.7389 0.1581 0.062 Uiso 1 1 calc R
C23 C -0.0630(6) 0.6177(5) 0.0773(4) 0.0873(19) Uani 1 1 d .
H23A H -0.0108 0.6004 0.0179 0.131 Uiso 1 1 calc R
H23B H -0.1416 0.6150 0.0854 0.131 Uiso 1 1 calc R
H23C H -0.0232 0.5682 0.1157 0.131 Uiso 1 1 calc R
C24 C -0.1305(8) 0.8378(5) 0.3763(4) 0.130(4) Uani 1 1 d .
H24A H -0.1958 0.9056 0.3985 0.156 Uiso 1 1 calc R
H24B H -0.1715 0.7917 0.3782 0.156 Uiso 1 1 calc R
C25 C -0.0678(12) 0.8002(8) 0.4321(6) 0.190(5) Uani 1 1 d .
H25A H -0.0253 0.7251 0.4259 0.285 Uiso 1 1 calc R
H25B H -0.1243 0.8174 0.4904 0.285 Uiso 1 1 calc R
H25C H -0.0080 0.8307 0.4207 0.285 Uiso 1 1 calc R
C26 C 0.2168(4) 0.6563(3) 0.2247(2) 0.0353(9) Uani 1 1 d .
C27 C 0.2852(4) 0.5676(3) 0.2778(2) 0.0368(9) Uani 1 1 d .
C28 C 0.2681(4) 0.4727(3) 0.2909(3) 0.0481(11) Uani 1 1 d .
H28 H 0.2142 0.4636 0.2682 0.058 Uiso 1 1 calc R
C29 C 0.3336(5) 0.3925(4) 0.3385(3) 0.0614(13) Uani 1 1 d .
H29 H 0.3261 0.3282 0.3452 0.074 Uiso 1 1 calc R
C30 C 0.4095(5) 0.4074(4) 0.3758(3) 0.0623(13) Uani 1 1 d .
H30 H 0.4513 0.3537 0.4082 0.075 Uiso 1 1 calc R
C31 C 0.4233(4) 0.5013(4) 0.3651(3) 0.0579(12) Uani 1 1 d .
H31 H 0.4724 0.5120 0.3916 0.070 Uiso 1 1 calc R
C32 C 0.3630(4) 0.5805(3) 0.3140(3) 0.0455(10) Uani 1 1 d .
H32 H 0.3755 0.6427 0.3044 0.055 Uiso 1 1 calc R
O13 O 0.4139(3) 0.2881(2) 0.0060(2) 0.0490(7) Uani 1 1 d .
H13O H 0.4755 0.2460 -0.0286 0.10(2) Uiso 1 1 calc R
C33 C 0.3906(6) 0.3917(4) -0.0278(3) 0.0725(15) Uani 1 1 d .
H33A H 0.3561 0.4015 -0.0747 0.087 Uiso 1 1 calc R
H33B H 0.4686 0.4007 -0.0518 0.087 Uiso 1 1 calc R
C34 C 0.3044(7) 0.4711(5) 0.0393(4) 0.108(3) Uani 1 1 d .
H34A H 0.2282 0.4608 0.0648 0.162 Uiso 1 1 calc R
H34B H 0.2871 0.5399 0.0136 0.162 Uiso 1 1 calc R
H34C H 0.3410 0.4650 0.0837 0.162 Uiso 1 1 calc R
O14 O 0.8502(3) 0.1237(2) 0.43647(17) 0.0419(7) Uani 1 1 d .
H14O H 0.8419 0.1105 0.3923 0.042(12) Uiso 1 1 calc R
C35 C 0.8442(5) 0.2271(4) 0.4314(4) 0.0641(14) Uani 1 1 d .
H35A H 0.9114 0.2320 0.3808 0.077 Uiso 1 1 calc R
H35B H 0.8578 0.2407 0.4827 0.077 Uiso 1 1 calc R
C36 C 0.7240(5) 0.3106(4) 0.4248(4) 0.0769(16) Uani 1 1 d .
H36A H 0.7141 0.3029 0.3707 0.115 Uiso 1 1 calc R
H36B H 0.7244 0.3786 0.4268 0.115 Uiso 1 1 calc R
H36C H 0.6562 0.3039 0.4726 0.115 Uiso 1 1 calc R
O15 O 0.2797(6) 0.1900(5) 0.1241(3) 0.140(3) Uani 1 1 d .
H15O H 0.3188 0.2192 0.0862 0.168 Uiso 1 1 calc R
C37 C 0.2625(8) 0.2214(8) 0.2022(4) 0.134(4) Uani 1 1 d .
H37A H 0.2318 0.2976 0.1998 0.161 Uiso 1 1 calc R
H37B H 0.3445 0.1962 0.2084 0.161 Uiso 1 1 calc R
C38 C 0.1895(6) 0.1979(7) 0.2768(4) 0.106(3) Uani 1 1 d .
H38A H 0.1230 0.1899 0.2660 0.158 Uiso 1 1 calc R
H38B H 0.1555 0.2535 0.3183 0.158 Uiso 1 1 calc R
H38C H 0.2378 0.1333 0.2999 0.158 Uiso 1 1 calc R
O16 O 0.9364(8) 0.5647(6) 0.2939(5) 0.156(4) Uani 1 1 d D
H16O H 1.008(11) 0.520(9) 0.283(9) 0.187 Uiso 1 1 calc .
C39 C 0.8644(16) 0.5587(10) 0.3901(8) 0.243(9) Uani 1 1 d D
H39A H 0.8407 0.6229 0.4202 0.292 Uiso 1 1 calc R
H39B H 0.7896 0.5489 0.3961 0.292 Uiso 1 1 calc R
C40 C 0.9378(13) 0.4799(13) 0.4217(10) 0.274(10) Uani 1 1 d D
H40A H 0.9774 0.4212 0.3826 0.410 Uiso 1 1 calc R
H40B H 0.8910 0.4614 0.4773 0.410 Uiso 1 1 calc R
H40C H 1.0001 0.4979 0.4291 0.410 Uiso 1 1 calc R

loop_
_atom_site_aniso_label
_atom_site_aniso_U_11
_atom_site_aniso_U_22
_atom_site_aniso_U_33
_atom_site_aniso_U_23
_atom_site_aniso_U_13
_atom_site_aniso_U_12
Mn1 0.0274(3) 0.0250(3) 0.0166(2) -0.00379(19) -0.0057(2) -0.0100(2)
Mn2 0.0250(3) 0.0285(3) 0.0173(2) -0.0053(2) -0.0053(2) -0.0090(2)
Mn3 0.0257(3) 0.0305(3) 0.0175(2) -0.0043(2) -0.0052(2) -0.0111(2)
O1 0.0242(11) 0.0269(12) 0.0177(11) -0.0042(9) -0.0050(9) -0.0086(10)
O2 0.0503(17) 0.0386(15) 0.0272(14) -0.0017(11) -0.0126(12) -0.0240(14)
O3 0.0343(13) 0.0291(13) 0.0207(11) -0.0062(10) -0.0079(10) -0.0112(11)
O4 0.0302(12) 0.0389(14) 0.0220(12) -0.0084(10) -0.0066(10) -0.0153(11)
O5 0.0272(12) 0.0378(14) 0.0253(12) -0.0116(10) -0.0045(10) -0.0134(11)
O6 0.0318(12) 0.0293(13) 0.0131(10) -0.0037(9) -0.0032(9) -0.0114(10)
O7 0.0257(12) 0.0355(14) 0.0267(12) -0.0106(10) -0.0078(10) -0.0061(11)
O8 0.0267(12) 0.0460(16) 0.0240(12) -0.0061(11) -0.0041(10) -0.0159(11)
O9 0.0425(15) 0.0349(15) 0.0358(15) 0.0052(11) -0.0165(12) -0.0227(12)
O10 0.0545(18) 0.0360(16) 0.0287(14) 0.0068(12) -0.0031(13) -0.0140(14)
O11 0.0497(17) 0.0334(15) 0.0459(17) 0.0090(13) -0.0163(14) -0.0162(13)
O12 0.0500(17) 0.0403(16) 0.0495(17) 0.0100(13) -0.0257(14) -0.0200(14)
N1 0.0298(15) 0.0294(15) 0.0197(13) -0.0038(11) -0.0074(12) -0.0115(13)
N2 0.0356(18) 0.063(3) 0.0342(19) -0.0270(18) -0.0026(16) -0.0087(17)
N3 0.0303(15) 0.0280(15) 0.0151(12) -0.0019(11) -0.0050(11) -0.0139(12)
N4 0.0378(19) 0.065(2) 0.0210(16) -0.0016(15) -0.0054(14) -0.0329(18)
N5 0.0236(14) 0.0279(15) 0.0221(14) -0.0043(11) -0.0052(11) -0.0077(12)
N6 0.0282(16) 0.057(2) 0.0214(15) -0.0093(14) -0.0110(13) -0.0067(15)
C1 0.0378(19) 0.0250(18) 0.0178(15) -0.0018(13) -0.0092(14) -0.0112(15)
C2 0.048(2) 0.037(2) 0.0301(19) -0.0055(16) -0.0128(17) -0.0202(18)
C3 0.063(3) 0.037(2) 0.040(2) -0.0082(18) -0.021(2) -0.024(2)
C4 0.071(3) 0.029(2) 0.038(2) -0.0099(17) -0.019(2) -0.016(2)
C5 0.052(2) 0.0263(19) 0.033(2) -0.0072(15) -0.0155(18) -0.0083(18)
C6 0.046(2) 0.0232(18) 0.0200(16) -0.0023(13) -0.0100(15) -0.0110(16)
C7 0.0311(18) 0.0239(17) 0.0197(16) -0.0032(13) -0.0069(14) -0.0056(14)
C8 0.0243(16) 0.0245(17) 0.0220(16) 0.0002(13) -0.0053(14) -0.0074(14)
C9 0.0330(19) 0.036(2) 0.0232(17) -0.0066(15) -0.0054(15) -0.0119(16)
C10 0.033(2) 0.044(2) 0.0259(18) -0.0080(16) 0.0004(16) -0.0124(18)
C11 0.032(2) 0.051(2) 0.030(2) -0.0012(17) 0.0016(16) -0.0221(19)
C12 0.037(2) 0.041(2) 0.0278(19) -0.0018(16) -0.0065(16) -0.0199(18)
C13 0.0284(17) 0.0249(17) 0.0206(16) -0.0006(13) -0.0045(14) -0.0101(14)
C14 0.0309(18) 0.0281(18) 0.0212(16) -0.0016(13) -0.0095(14) -0.0139(15)
C15 0.0302(18) 0.0303(19) 0.0270(17) -0.0027(14) -0.0081(15) -0.0167(15)
C16 0.0267(18) 0.043(2) 0.033(2) -0.0101(17) -0.0052(16) -0.0128(17)
C17 0.0257(18) 0.047(2) 0.042(2) -0.0103(18) -0.0106(17) -0.0101(17)
C18 0.046(2) 0.044(2) 0.037(2) 0.0003(18) -0.0254(19) -0.0156(19)
C19 0.0333(19) 0.040(2) 0.0254(18) -0.0016(15) -0.0079(15) -0.0152(17)
C20 0.0278(17) 0.0300(19) 0.0258(17) -0.0005(14) -0.0078(14) -0.0156(15)
C21 0.0283(17) 0.0323(19) 0.0189(16) -0.0033(14) -0.0061(14) -0.0128(15)
C22 0.041(2) 0.049(3) 0.069(3) 0.003(2) -0.014(2) -0.026(2)
C23 0.097(5) 0.080(4) 0.113(5) -0.007(4) -0.028(4) -0.063(4)
C24 0.194(8) 0.065(4) 0.048(4) 0.026(3) -0.007(4) -0.009(5)
C25 0.319(16) 0.162(10) 0.105(7) 0.012(7) -0.118(9) -0.076(10)
C26 0.041(2) 0.0260(19) 0.0293(19) -0.0027(15) -0.0074(17) -0.0068(17)
C27 0.041(2) 0.031(2) 0.0297(19) -0.0016(15) -0.0088(17) -0.0079(17)
C28 0.065(3) 0.037(2) 0.048(3) 0.0078(19) -0.025(2) -0.022(2)
C29 0.089(4) 0.032(2) 0.058(3) 0.013(2) -0.025(3) -0.022(2)
C30 0.067(3) 0.050(3) 0.059(3) 0.018(2) -0.031(3) -0.010(3)
C31 0.054(3) 0.055(3) 0.062(3) 0.005(2) -0.029(2) -0.012(2)
C32 0.050(2) 0.036(2) 0.050(3) 0.0022(19) -0.021(2) -0.0124(19)
O13 0.0392(17) 0.0473(18) 0.0484(18) -0.0039(15) -0.0076(14) -0.0098(14)
C33 0.098(4) 0.059(3) 0.053(3) 0.006(3) -0.028(3) -0.022(3)
C34 0.139(6) 0.058(4) 0.067(4) -0.016(3) -0.026(4) 0.016(4)
O14 0.0412(15) 0.0512(18) 0.0281(14) -0.0099(12) -0.0123(13) -0.0094(13)
C35 0.065(3) 0.070(4) 0.066(3) 0.003(3) -0.019(3) -0.037(3)
C36 0.092(4) 0.063(4) 0.069(4) 0.011(3) -0.021(3) -0.031(3)
O15 0.251(7) 0.187(5) 0.052(2) -0.028(3) 0.008(3) -0.189(5)
C37 0.152(7) 0.263(11) 0.058(4) -0.003(5) -0.023(4) -0.156(8)
C38 0.079(4) 0.190(8) 0.064(4) 0.012(5) -0.027(3) -0.070(5)
O16 0.229(10) 0.219(9) 0.103(5) 0.042(5) -0.066(6) -0.170(8)
C39 0.44(3) 0.151(12) 0.194(15) 0.023(10) -0.188(18) -0.106(15)
C40 0.202(14) 0.29(2) 0.29(2) -0.054(17) -0.156(15) 0.011(14)

loop_
_atom_type_symbol
_atom_type_description
_atom_type_scat_dispersion_real
_atom_type_scat_dispersion_imag
_atom_type_scat_source
C C 0.0033 0.0016 'International Tables Vol C Tables 4.2.6.8 and 6.1.1.4'
H H 0.0000 0.0000 'International Tables Vol C Tables 4.2.6.8 and 6.1.1.4'
N N 0.0061 0.0033 'International Tables Vol C Tables 4.2.6.8 and 6.1.1.4'
O O 0.0106 0.0060 'International Tables Vol C Tables 4.2.6.8 and 6.1.1.4'
Mn Mn 0.3368 0.7283 'International Tables Vol C Tables 4.2.6.8 and 6.1.1.4'

loop_
_geom_angle_atom_site_label_1
_geom_angle_atom_site_label_2
_geom_angle_atom_site_label_3
_geom_angle
_geom_angle_site_symmetry_1
_geom_angle_site_symmetry_3
O1 Mn1 O3 175.62(10) . .
O1 Mn1 O6 89.82(9) . .
O3 Mn1 O6 89.46(9) . .
O1 Mn1 N1 89.13(10) . .
O3 Mn1 N1 90.98(10) . .
O6 Mn1 N1 172.02(11) . .
O1 Mn1 O9 92.74(10) . .
O3 Mn1 O9 91.63(10) . .
O6 Mn1 O9 95.92(10) . .
N1 Mn1 O9 92.04(11) . .
O1 Mn1 O6 89.35(9) . 2_575
O3 Mn1 O6 86.28(9) . 2_575
O6 Mn1 O6 84.40(9) . 2_575
N1 Mn1 O6 87.67(10) . 2_575
O9 Mn1 O6 177.88(9) . 2_575
O1 Mn1 Mn1 89.41(7) . 2_575
O3 Mn1 Mn1 86.93(7) . 2_575
O6 Mn1 Mn1 47.36(7) . 2_575
N1 Mn1 Mn1 124.70(9) . 2_575
O9 Mn1 Mn1 143.23(8) . 2_575
O6 Mn1 Mn1 37.04(6) 2_575 2_575
O1 Mn2 O5 176.81(10) . .
O1 Mn2 O7 92.61(10) . .
O5 Mn2 O7 89.43(10) . .
O1 Mn2 N3 88.56(10) . .
O5 Mn2 N3 89.10(10) . .
O7 Mn2 N3 172.40(11) . .
O1 Mn2 O10 90.39(10) . .
O5 Mn2 O10 91.89(11) . .
O7 Mn2 O10 94.56(11) . .
N3 Mn2 O10 92.93(11) . .
O8 Mn3 O1 174.83(11) . .
O8 Mn3 O4 89.81(10) . .
O1 Mn3 O4 91.96(9) . .
O8 Mn3 N5 88.73(11) . .
O1 Mn3 N5 89.19(10) . .
O4 Mn3 N5 175.97(11) . .
O8 Mn3 O11 88.71(11) . .
O1 Mn3 O11 96.05(10) . .
O4 Mn3 O11 93.11(11) . .
N5 Mn3 O11 90.61(11) . .
O8 Mn3 O2 89.23(10) . .
O1 Mn3 O2 85.89(10) . .
O4 Mn3 O2 90.75(10) . .
N5 Mn3 O2 85.49(10) . .
O11 Mn3 O2 175.62(10) . .
Mn2 O1 Mn1 120.97(11) . .
Mn2 O1 Mn3 119.14(11) . .
Mn1 O1 Mn3 119.19(11) . .
Mn3 O2 H2OA 105.3 . .
Mn3 O2 H2OB 118.2 . .
H2OA O2 H2OB 117.6 . .
C1 O3 Mn1 119.8(2) . .
N1 O4 Mn3 116.26(18) . .
C8 O5 Mn2 124.9(2) . .
N3 O6 Mn1 114.18(17) . .
N3 O6 Mn1 111.57(16) . 2_575
Mn1 O6 Mn1 95.60(9) . 2_575
N5 O7 Mn2 115.72(17) . .
C15 O8 Mn3 124.2(2) . .
C22 O9 Mn1 125.7(2) . .
C22 O9 H9O 111(3) . .
Mn1 O9 H9O 111(3) . .
C24 O10 Mn2 132.4(3) . .
C24 O10 H10O 107(3) . .
Mn2 O10 H10O 115(3) . .
C26 O11 Mn3 147.3(3) . .
C7 N1 O4 113.6(3) . .
C7 N1 Mn1 127.0(2) . .
O4 N1 Mn1 117.11(19) . .
C7 N2 H2AN 112.7 . .
C7 N2 H2BN 116.3 . .
H2AN N2 H2BN 130.3 . .
C14 N3 O6 114.4(2) . .
C14 N3 Mn2 129.5(2) . .
O6 N3 Mn2 115.76(18) . .
C14 N4 H4AN 111.2 . .
C14 N4 H4BN 112.4 . .
H4AN N4 H4BN 128.6 . .
C21 N5 O7 113.8(3) . .
C21 N5 Mn3 128.7(2) . .
O7 N5 Mn3 117.40(19) . .
C21 N6 H6AN 118.8 . .
C21 N6 H6BN 112.5 . .
H6AN N6 H6BN 126.3 . .
O3 C1 C2 118.6(3) . .
O3 C1 C6 122.5(3) . .
C2 C1 C6 118.9(3) . .
C1 C2 C3 121.2(4) . .
C1 C2 H2 119.4 . .
C3 C2 H2 119.4 . .
C4 C3 C2 119.7(4) . .
C4 C3 H3 120.2 . .
C2 C3 H3 120.1 . .
C5 C4 C3 120.0(4) . .
C5 C4 H4 120.0 . .
C3 C4 H4 120.0 . .
C4 C5 C6 121.3(4) . .
C4 C5 H5 119.3 . .
C6 C5 H5 119.3 . .
C5 C6 C1 118.8(3) . .
C5 C6 C7 118.6(3) . .
C1 C6 C7 122.5(3) . .
N1 C7 N2 120.5(3) . .
N1 C7 C6 118.9(3) . .
N2 C7 C6 120.5(3) . .
O5 C8 C9 118.0(3) . .
O5 C8 C13 124.0(3) . .
C9 C8 C13 118.0(3) . .
C10 C9 C8 121.7(3) . .
C10 C9 H9 119.2 . .
C8 C9 H9 119.2 . .
C11 C10 C9 120.3(3) . .
C11 C10 H10 119.9 . .
C9 C10 H10 119.8 . .
C10 C11 C12 119.5(3) . .
C10 C11 H11 120.2 . .
C12 C11 H11 120.2 . .
C11 C12 C13 121.9(3) . .
C11 C12 H12 119.0 . .
C13 C12 H12 119.0 . .
C12 C13 C8 118.5(3) . .
C12 C13 C14 119.6(3) . .
C8 C13 C14 121.8(3) . .
N3 C14 N4 121.0(3) . .
N3 C14 C13 119.4(3) . .
N4 C14 C13 119.5(3) . .
O8 C15 C16 117.7(3) . .
O8 C15 C20 123.8(3) . .
C16 C15 C20 118.4(3) . .
C17 C16 C15 122.2(3) . .
C17 C16 H16 118.9 . .
C15 C16 H16 118.9 . .
C16 C17 C18 119.7(3) . .
C16 C17 H17 120.1 . .
C18 C17 H17 120.1 . .
C19 C18 C17 119.1(3) . .
C19 C18 H18 120.5 . .
C17 C18 H18 120.4 . .
C18 C19 C20 122.2(3) . .
C18 C19 H19 118.9 . .
C20 C19 H19 118.9 . .
C19 C20 C15 118.2(3) . .
C19 C20 C21 119.1(3) . .
C15 C20 C21 122.6(3) . .
N5 C21 N6 119.5(3) . .
N5 C21 C20 119.6(3) . .
N6 C21 C20 120.8(3) . .
O9 C22 C23 112.9(4) . .
O9 C22 H22A 109.0 . .
C23 C22 H22A 109.1 . .
O9 C22 H22B 109.0 . .
C23 C22 H22B 109.0 . .
H22A C22 H22B 107.8 . .
C22 C23 H23A 109.4 . .
C22 C23 H23B 109.5 . .
H23A C23 H23B 109.5 . .
C22 C23 H23C 109.5 . .
H23A C23 H23C 109.5 . .
H23B C23 H23C 109.5 . .
C25 C24 O10 121.3(9) . .
C25 C24 H24A 107.0 . .
O10 C24 H24A 107.0 . .
C25 C24 H24B 107.0 . .
O10 C24 H24B 107.0 . .
H24A C24 H24B 106.7 . .
C24 C25 H25A 109.5 . .
C24 C25 H25B 109.4 . .
H25A C25 H25B 109.5 . .
C24 C25 H25C 109.5 . .
H25A C25 H25C 109.5 . .
H25B C25 H25C 109.5 . .
O11 C26 O12 125.9(4) . .
O11 C26 C27 116.3(4) . .
O12 C26 C27 117.8(3) . .
C32 C27 C28 119.6(4) . .
C32 C27 C26 120.2(4) . .
C28 C27 C26 120.2(4) . .
C29 C28 C27 118.8(4) . .
C29 C28 H28 120.6 . .
C27 C28 H28 120.6 . .
C30 C29 C28 120.8(4) . .
C30 C29 H29 119.6 . .
C28 C29 H29 119.6 . .
C31 C30 C29 120.4(4) . .
C31 C30 H30 119.8 . .
C29 C30 H30 119.8 . .
C30 C31 C32 119.4(5) . .
C30 C31 H31 120.3 . .
C32 C31 H31 120.3 . .
C27 C32 C31 120.9(4) . .
C27 C32 H32 119.6 . .
C31 C32 H32 119.6 . .
C33 O13 H13O 109.5 . .
O13 C33 C34 111.7(5) . .
O13 C33 H33A 109.3 . .
C34 C33 H33A 109.3 . .
O13 C33 H33B 109.3 . .
C34 C33 H33B 109.3 . .
H33A C33 H33B 107.9 . .
C33 C34 H34A 109.5 . .
C33 C34 H34B 109.4 . .
H34A C34 H34B 109.5 . .
C33 C34 H34C 109.5 . .
H34A C34 H34C 109.5 . .
H34B C34 H34C 109.5 . .
C35 O14 H14O 109.5 . .
O14 C35 C36 114.5(4) . .
O14 C35 H35A 108.7 . .
C36 C35 H35A 108.6 . .
O14 C35 H35B 108.6 . .
C36 C35 H35B 108.6 . .
H35A C35 H35B 107.6 . .
C35 C36 H36A 109.5 . .
C35 C36 H36B 109.5 . .
H36A C36 H36B 109.5 . .
C35 C36 H36C 109.5 . .
H36A C36 H36C 109.5 . .
H36B C36 H36C 109.5 . .
C37 O15 H15O 109.5 . .
O15 C37 C38 123.9(7) . .
O15 C37 H37A 106.3 . .
C38 C37 H37A 106.4 . .
O15 C37 H37B 106.4 . .
C38 C37 H37B 106.3 . .
H37A C37 H37B 106.4 . .
C37 C38 H38A 109.4 . .
C37 C38 H38B 109.5 . .
H38A C38 H38B 109.5 . .
C37 C38 H38C 109.5 . .
H38A C38 H38C 109.5 . .
H38B C38 H38C 109.5 . .
C39 O16 H16O 115(7) . .
C40 C39 O16 106.2(15) . .
C40 C39 H39A 110.5 . .
O16 C39 H39A 110.8 . .
C40 C39 H39B 110.5 . .
O16 C39 H39B 110.1 . .
H39A C39 H39B 108.7 . .
C39 C40 H40A 109.4 . .
C39 C40 H40B 109.6 . .
H40A C40 H40B 109.5 . .
C39 C40 H40C 109.4 . .
H40A C40 H40C 109.5 . .
H40B C40 H40C 109.5 . .

loop_
_geom_bond_atom_site_label_1
_geom_bond_atom_site_label_2
_geom_bond_distance
_geom_bond_site_symmetry_2
Mn1 O1 1.891(2) .
Mn1 O3 1.924(2) .
Mn1 O6 1.946(2) .
Mn1 N1 1.984(3) .
Mn1 O9 2.205(3) .
Mn1 O6 2.376(2) 2_575
Mn1 Mn1 3.2150(11) 2_575
Mn2 O1 1.889(2) .
Mn2 O5 1.898(2) .
Mn2 O7 1.910(2) .
Mn2 N3 1.970(3) .
Mn2 O10 2.248(3) .
Mn3 O8 1.903(2) .
Mn3 O1 1.903(2) .
Mn3 O4 1.913(2) .
Mn3 N5 1.986(3) .
Mn3 O11 2.229(3) .
Mn3 O2 2.369(3) .
O2 H2OA 0.8259 .
O2 H2OB 0.8936 .
O3 C1 1.363(4) .
O4 N1 1.399(3) .
O5 C8 1.345(4) .
O6 N3 1.421(3) .
O6 Mn1 2.376(2) 2_575
O7 N5 1.408(3) .
O8 C15 1.350(4) .
O9 C22 1.446(5) .
O9 H9O 0.81(5) .
O10 C24 1.417(6) .
O10 H10O 0.82(5) .
O11 C26 1.250(5) .
O12 C26 1.279(5) .
N1 C7 1.317(4) .
N2 C7 1.344(5) .
N2 H2AN 0.7910 .
N2 H2BN 0.7859 .
N3 C14 1.319(4) .
N4 C14 1.339(4) .
N4 H4AN 0.7980 .
N4 H4BN 0.8082 .
N5 C21 1.312(4) .
N6 C21 1.355(4) .
N6 H6AN 0.7929 .
N6 H6BN 0.8633 .
C1 C2 1.395(5) .
C1 C6 1.411(5) .
C2 C3 1.395(5) .
C2 H2 0.9300 .
C3 C4 1.381(6) .
C3 H3 0.9300 .
C4 C5 1.380(5) .
C4 H4 0.9300 .
C5 C6 1.405(5) .
C5 H5 0.9300 .
C6 C7 1.496(5) .
C8 C9 1.408(4) .
C8 C13 1.424(5) .
C9 C10 1.386(5) .
C9 H9 0.9300 .
C10 C11 1.379(5) .
C10 H10 0.9300 .
C11 C12 1.381(5) .
C11 H11 0.9300 .
C12 C13 1.409(5) .
C12 H12 0.9300 .
C13 C14 1.483(4) .
C15 C16 1.405(5) .
C15 C20 1.424(5) .
C16 C17 1.374(5) .
C16 H16 0.9300 .
C17 C18 1.397(5) .
C17 H17 0.9300 .
C18 C19 1.393(5) .
C18 H18 0.9300 .
C19 C20 1.400(5) .
C19 H19 0.9300 .
C20 C21 1.490(5) .
C22 C23 1.463(7) .
C22 H22A 0.9700 .
C22 H22B 0.9700 .
C23 H23A 0.9600 .
C23 H23B 0.9600 .
C23 H23C 0.9600 .
C24 C25 1.315(11) .
C24 H24A 0.9700 .
C24 H24B 0.9700 .
C25 H25A 0.9600 .
C25 H25B 0.9600 .
C25 H25C 0.9600 .
C26 C27 1.527(5) .
C27 C32 1.379(6) .
C27 C28 1.408(5) .
C28 C29 1.396(6) .
C28 H28 0.9300 .
C29 C30 1.384(7) .
C29 H29 0.9300 .
C30 C31 1.376(7) .
C30 H30 0.9300 .
C31 C32 1.399(6) .
C31 H31 0.9300 .
C32 H32 0.9300 .
O13 C33 1.420(6) .
O13 H13O 0.8200 .
C33 C34 1.458(7) .
C33 H33A 0.9700 .
C33 H33B 0.9700 .
C34 H34A 0.9600 .
C34 H34B 0.9600 .
C34 H34C 0.9600 .
O14 C35 1.410(5) .
O14 H14O 0.8200 .
C35 C36 1.493(7) .
C35 H35A 0.9700 .
C35 H35B 0.9700 .
C36 H36A 0.9600 .
C36 H36B 0.9600 .
C36 H36C 0.9600 .
O15 C37 1.328(7) .
O15 H15O 0.8200 .
C37 C38 1.337(8) .
C37 H37A 0.9700 .
C37 H37B 0.9700 .
C38 H38A 0.9600 .
C38 H38B 0.9600 .
C38 H38C 0.9600 .
O16 C39 1.526(13) .
O16 H16O 0.82(14) .
C39 C40 1.280(12) .
C39 H39A 0.9700 .
C39 H39B 0.9700 .
C40 H40A 0.9600 .
C40 H40B 0.9600 .
C40 H40C 0.9600 .
